data_7009272
loop_
_publ_author_name
'Paul, Rowena L.'
'Couchman, Samantha M.'
'Jeffery, John C.'
'McCleverty, Jon A.'
'Reeves, Zoe R.'
'Ward, Michael D.'

_publ_section_title
;
 Effects of metal co-ordination geometry on self-assembly: a dinuclear
 double helicate complex and a tetranuclear cage complex of a new
 bis-bidentate bridging ligand
;
_journal_issue 6
_journal_name_full 'Journal of the Chemical Society, Dalton Transactions'
_journal_page_first 845
_journal_paper_doi 10.1039/a909702c
_journal_year 2000
_chemical_formula_sum 'C30 H24 N6'
_chemical_formula_weight 468.55
_chemical_name_systematic
; 
 ? 
;
_space_group_IT_number 14
_symmetry_cell_setting monoclinic
_symmetry_space_group_name_Hall '-P 2ybc'
_symmetry_space_group_name_H-M 'P 1 21/c 1'
_atom_sites_solution_hydrogens geom
_atom_sites_solution_primary direct
_atom_sites_solution_secondary difmap
_audit_creation_method SHELXL
_cell_angle_alpha 90.00(2)
_cell_angle_beta 94.066(15)
_cell_angle_gamma 90.000(13)
_cell_formula_units_Z 2
_cell_length_a 6.0948(8)
_cell_length_b 10.967(2)
_cell_length_c 17.606(3)
_cell_measurement_temperature 173(2)
_cell_volume 1173.9(3)
_computing_structure_refinement 'SHELXL-97 (Sheldrick, 1997)'
_computing_structure_solution 'SHELXS-97 (Sheldrick, 1997)'
_diffrn_ambient_temperature 173(2)
_diffrn_measurement_device 'Siemens SMART Area Detector'
_diffrn_measurement_method '\w rotation with narrow frames (0.3 degrees)'
_diffrn_radiation_monochromator graphite
_diffrn_radiation_source 'fine-focus sealed tube'
_diffrn_radiation_type MoK\a
_diffrn_radiation_wavelength 0.71073
_diffrn_reflns_av_R_equivalents 0.0242
_diffrn_reflns_av_sigmaI/netI 0.0339
_diffrn_reflns_limit_h_max 7
_diffrn_reflns_limit_h_min -7
_diffrn_reflns_limit_k_max 14
_diffrn_reflns_limit_k_min -13
_diffrn_reflns_limit_l_max 22
_diffrn_reflns_limit_l_min -18
_diffrn_reflns_number 7270
_diffrn_reflns_theta_max 27.53
_diffrn_reflns_theta_min 2.19
_exptl_absorpt_coefficient_mu 0.081
_exptl_absorpt_correction_T_max 0.98
_exptl_absorpt_correction_T_min 0.96
_exptl_absorpt_correction_type 'Empirical, pseudo-azimuthal scan (SADABS)'
_exptl_crystal_colour clear
_exptl_crystal_density_diffrn 1.326
_exptl_crystal_description block
_exptl_crystal_F_000 492
_exptl_crystal_size_max 0.50
_exptl_crystal_size_mid 0.20
_exptl_crystal_size_min 0.20
_refine_diff_density_max 0.200
_refine_diff_density_min -0.162
_refine_diff_density_rms 0.035
_refine_ls_extinction_coef 0.0134(23)
_refine_ls_extinction_expression Fc^*^=kFc[1+0.001xFc^2^\l^3^/sin(2\q)]^-1/4^
_refine_ls_extinction_method SHELXL
_refine_ls_goodness_of_fit_all 1.026
_refine_ls_goodness_of_fit_obs 1.121
_refine_ls_matrix_type full
_refine_ls_number_parameters 164
_refine_ls_number_reflns 2676
_refine_ls_number_restraints 0
_refine_ls_restrained_S_all 1.060
_refine_ls_restrained_S_obs 1.121
_refine_ls_R_factor_all 0.0575
_refine_ls_R_factor_obs 0.0372
_refine_ls_shift/esd_max 0.000
_refine_ls_shift/esd_mean 0.000
_refine_ls_structure_factor_coef Fsqd
_refine_ls_weighting_details 'w=1/[\s^2^(Fo^2^)+(0.0495P)^2^+0.0000P] where P=(Fo^2^+2Fc^2^)/3'
_refine_ls_weighting_scheme calc
_refine_ls_wR_factor_all 0.0968
_refine_ls_wR_factor_obs 0.0867
_reflns_number_observed 1963
_reflns_number_total 2679
_reflns_observed_criterion >2sigma(I)
_cod_data_source_file a909702c.txt
_cod_data_source_block /tintin3/people/zoe/kiwi/kiwis
_cod_depositor_comments
;
The following automatic conversions were performed:

'_refine_ls_weighting_scheme' value 'calc
w=1/[\s^2^(Fo^2^)+(0.0495P)^2^+0.0000P] where P=(Fo^2^+2Fc^2^)/3' was
changed to 'calc'. New tag '_refine_ls_weighting_details' was
created. The value of the new tag was set to
'w=1/[\s^2^(Fo^2^)+(0.0495P)^2^+0.0000P] where P=(Fo^2^+2Fc^2^)/3'.

Automatic conversion script
Id: cif_fix_values 3143 2015-03-26 13:38:13Z robertas 
;
_cod_original_sg_symbol_H-M P2(1)/c
_cod_database_code 7009272

loop_
_symmetry_equiv_pos_as_xyz
'x, y, z'
'-x, y+1/2, -z+1/2'
'-x, -y, -z'
'x, -y-1/2, z-1/2'

loop_
_atom_site_aniso_label
_atom_site_aniso_U_11
_atom_site_aniso_U_22
_atom_site_aniso_U_33
_atom_site_aniso_U_23
_atom_site_aniso_U_13
_atom_site_aniso_U_12
N21 0.0300(6) 0.0261(5) 0.0372(6) -0.0036(4) 0.0063(5) -0.0035(4)
N22 0.0305(6) 0.0279(6) 0.0347(6) -0.0030(4) 0.0056(5) -0.0034(4)
N32 0.0312(6) 0.0269(5) 0.0318(6) 0.0000(4) -0.0005(4) -0.0010(4)
C11 0.0294(7) 0.0250(6) 0.0240(6) 0.0026(5) 0.0025(5) -0.0038(5)
C12 0.0253(6) 0.0281(6) 0.0300(7) 0.0014(5) 0.0020(5) -0.0037(5)
C13 0.0296(7) 0.0257(6) 0.0293(7) 0.0008(5) 0.0058(5) -0.0035(5)
C14 0.0369(7) 0.0299(7) 0.0289(7) -0.0034(5) -0.0014(6) -0.0052(5)
C15 0.0359(8) 0.0360(7) 0.0364(8) -0.0019(6) -0.0112(6) 0.0003(6)
C16 0.0359(7) 0.0287(7) 0.0342(7) -0.0016(5) -0.0053(6) 0.0028(5)
C17 0.0310(7) 0.0301(7) 0.0499(9) -0.0091(6) 0.0029(6) -0.0041(6)
C23 0.0273(6) 0.0227(6) 0.0274(6) -0.0002(5) 0.0019(5) 0.0033(5)
C24 0.0305(7) 0.0293(7) 0.0306(7) -0.0024(5) 0.0043(5) 0.0011(5)
C25 0.0308(7) 0.0320(7) 0.0347(7) 0.0018(6) 0.0085(6) 0.0018(5)
C31 0.0264(6) 0.0244(6) 0.0257(6) 0.0042(5) -0.0015(5) 0.0022(5)
C33 0.0367(7) 0.0277(6) 0.0342(7) 0.0028(5) -0.0034(6) -0.0033(6)
C34 0.0317(7) 0.0365(7) 0.0393(8) 0.0101(6) -0.0023(6) -0.0072(6)
C35 0.0330(7) 0.0440(8) 0.0334(7) 0.0069(6) 0.0079(6) 0.0000(6)
C36 0.0321(7) 0.0323(7) 0.0286(7) 0.0000(5) 0.0022(5) 0.0011(5)

loop_
_atom_site_label
_atom_site_type_symbol
_atom_site_fract_x
_atom_site_fract_y
_atom_site_fract_z
_atom_site_U_iso_or_equiv
_atom_site_thermal_displace_type
_atom_site_occupancy
_atom_site_calc_flag
_atom_site_refinement_flags
_atom_site_disorder_group
N21 N 0.5362(2) 1.03965(9) 0.36498(6) 0.0309(3) Uani 1 d . .
N22 N 0.3714(2) 0.97414(9) 0.39248(6) 0.0309(3) Uani 1 d . .
N32 N 0.0981(2) 0.72131(9) 0.29460(6) 0.0301(3) Uani 1 d . .
C11 C 0.4568(2) 1.45023(10) 0.47409(6) 0.0261(3) Uani 1 d . .
C12 C 0.5786(2) 1.34413(10) 0.46370(7) 0.0278(3) Uani 1 d . .
H12A H 0.7208(2) 1.33672(10) 0.48909(7) 0.033 Uiso 1 calc R .
C13 C 0.4980(2) 1.24910(11) 0.41732(7) 0.0280(3) Uani 1 d . .
C14 C 0.2919(2) 1.26004(11) 0.37916(7) 0.0321(3) Uani 1 d . .
H14A H 0.2345(2) 1.19571(11) 0.34754(7) 0.039 Uiso 1 calc R .
C15 C 0.1702(2) 1.36544(12) 0.38744(8) 0.0367(3) Uani 1 d . .
H15A H 0.0301(2) 1.37353(12) 0.36065(8) 0.044 Uiso 1 calc R .
C16 C 0.2503(2) 1.45881(11) 0.43420(7) 0.0333(3) Uani 1 d . .
H16A H 0.1639(2) 1.53003(11) 0.43938(7) 0.040 Uiso 1 calc R .
C17 C 0.6403(2) 1.13583(11) 0.41181(8) 0.0370(3) Uani 1 d . .
H17A H 0.7801(2) 1.15916(11) 0.39033(8) 0.044 Uiso 1 calc R .
H17B H 0.6764(2) 1.10357(11) 0.46371(8) 0.044 Uiso 1 calc R .
C23 C 0.3099(2) 0.89675(10) 0.33604(7) 0.0258(3) Uani 1 d . .
C24 C 0.4359(2) 0.91295(11) 0.27338(7) 0.0300(3) Uani 1 d . .
H24A H 0.4256(2) 0.86884(11) 0.22683(7) 0.036 Uiso 1 calc R .
C25 C 0.5774(2) 1.00614(11) 0.29376(7) 0.0322(3) Uani 1 d . .
H25A H 0.6843(2) 1.04066(11) 0.26344(7) 0.039 Uiso 1 calc R .
C31 C 0.1245(2) 0.81351(10) 0.34509(7) 0.0257(3) Uani 1 d . .
C33 C -0.0744(2) 0.64659(11) 0.30206(8) 0.0332(3) Uani 1 d . .
H33A H -0.0950(2) 0.58085(11) 0.26714(8) 0.040 Uiso 1 calc R .
C34 C -0.2224(2) 0.65909(12) 0.35673(8) 0.0361(3) Uani 1 d . .
H34A H -0.3419(2) 0.60394(12) 0.35917(8) 0.043 Uiso 1 calc R .
C35 C -0.1933(2) 0.75414(12) 0.40830(8) 0.0365(3) Uani 1 d . .
H35A H -0.2919(2) 0.76523(12) 0.44714(8) 0.044 Uiso 1 calc R .
C36 C -0.0184(2) 0.83224(11) 0.40215(7) 0.0310(3) Uani 1 d . .
H36A H 0.0044(2) 0.89840(11) 0.43664(7) 0.037 Uiso 1 calc R .

loop_
_atom_type_symbol
_atom_type_description
_atom_type_scat_dispersion_real
_atom_type_scat_dispersion_imag
_atom_type_scat_source
C C 0.0033 0.0016 'International Tables Vol C Tables 4.2.6.8 and 6.1.1.4'
H H 0.0000 0.0000 'International Tables Vol C Tables 4.2.6.8 and 6.1.1.4'
N N 0.0061 0.0033 'International Tables Vol C Tables 4.2.6.8 and 6.1.1.4'

loop_
_geom_angle_atom_site_label_1
_geom_angle_atom_site_label_2
_geom_angle_atom_site_label_3
_geom_angle
_geom_angle_site_symmetry_1
_geom_angle_site_symmetry_3
_geom_angle_publ_flag
C25 N21 N22 112.37(10) . . ?
C25 N21 C17 128.46(11) . . ?
N22 N21 C17 119.15(10) . . ?
C23 N22 N21 104.29(10) . . ?
C33 N32 C31 116.71(11) . . ?
C12 C11 C16 117.17(11) . . ?
C12 C11 C11 121.34(13) . 3_686 ?
C16 C11 C11 121.49(13) . 3_686 ?
C13 C12 C11 122.07(11) . . ?
C14 C13 C12 119.30(11) . . ?
C14 C13 C17 122.69(11) . . ?
C12 C13 C17 118.00(11) . . ?
C15 C14 C13 119.59(12) . . ?
C16 C15 C14 120.76(12) . . ?
C15 C16 C11 121.09(12) . . ?
N21 C17 C13 113.57(11) . . ?
N22 C23 C24 111.33(11) . . ?
N22 C23 C31 119.33(11) . . ?
C24 C23 C31 129.30(11) . . ?
C25 C24 C23 105.01(11) . . ?
N21 C25 C24 106.99(11) . . ?
N32 C31 C36 122.37(11) . . ?
N32 C31 C23 116.81(10) . . ?
C36 C31 C23 120.80(11) . . ?
N32 C33 C34 124.36(12) . . ?
C33 C34 C35 118.35(12) . . ?
C36 C35 C34 118.70(12) . . ?
C35 C36 C31 119.51(12) . . ?

loop_
_geom_bond_atom_site_label_1
_geom_bond_atom_site_label_2
_geom_bond_distance
_geom_bond_site_symmetry_2
_geom_bond_publ_flag
N21 C25 1.347(2) . ?
N21 N22 1.3522(14) . ?
N21 C17 1.456(2) . ?
N22 C23 1.340(2) . ?
N32 C33 1.347(2) . ?
N32 C31 1.348(2) . ?
C11 C12 1.399(2) . ?
C11 C16 1.400(2) . ?
C11 C11 1.494(2) 3_686 ?
C12 C13 1.392(2) . ?
C13 C14 1.387(2) . ?
C13 C17 1.522(2) . ?
C14 C15 1.387(2) . ?
C15 C16 1.381(2) . ?
C23 C24 1.400(2) . ?
C23 C31 1.470(2) . ?
C24 C25 1.368(2) . ?
C31 C36 1.391(2) . ?
C33 C34 1.372(2) . ?
C34 C35 1.385(2) . ?
C35 C36 1.378(2) . ?
